data_7120634
loop_
_publ_author_name
'Surbella III, Robert Gian'
'Ducati, Lucas C.'
'Pellegrini, Kristi Lynn'
'McNamara, Bruce Kevin'
'Autschbach, Jochen'
'Schwantes, Jon Michael'
'Cahill, Chris'

_publ_section_title
;
 A new Pu(III) coordination geometry in (C5H5NBr)2[PuCl3(H2O)5] &#x00B7;
 2Cl &#x00B7; 2H2O as obtained via supramolecular assembly in aqueous,
 high chloride media
;
_journal_name_full 'Chem. Commun.'
_journal_paper_doi 10.1039/C7CC05988D
_journal_year 2017
_chemical_formula_moiety '(C5 H5 N Br 1+)2, (Pu Cl3 H10 O5), (Cl -1)2, (H2 O)2'
_chemical_formula_sum 'C10 H24 Br2 Cl5 N2 O7 Pu'
_chemical_formula_weight 863.38
_space_group_crystal_system triclinic
_space_group_IT_number 2
_space_group_name_Hall '-P 1'
_space_group_name_H-M_alt 'P -1'
_symmetry_cell_setting triclinic
_symmetry_Int_Tables_number 2
_symmetry_space_group_name_Hall '-P 1'
_symmetry_space_group_name_H-M 'P -1'
_atom_sites_solution_hydrogens mixed
_audit_creation_method SHELXL-2014/7
_audit_update_record
;
2017-07-27 deposited with the CCDC.
2017-09-12 downloaded from the CCDC.
;
_cell_angle_alpha 68.172(4)
_cell_angle_beta 75.764(4)
_cell_angle_gamma 71.127(4)
_cell_formula_units_Z 2
_cell_length_a 8.4714(12)
_cell_length_b 12.6613(16)
_cell_length_c 13.5401(19)
_cell_measurement_reflns_used 9750
_cell_measurement_temperature 296(2)
_cell_measurement_theta_max 45.669
_cell_measurement_theta_min 5.040
_cell_volume 1262.6(3)
_computing_cell_refinement 'SAINT, Bruker-AXS'
_computing_data_collection 'APEX, Bruker-AXS'
_computing_data_reduction 'SAINT, Bruker-AXS'
_computing_molecular_graphics 'WINGX (Farrugia, 2012)'
_computing_publication_material 'Crystal Maker (Palmer, 2009)'
_computing_structure_refinement 'SHELXL-2014/7 (Sheldrick, 2014)'
_computing_structure_solution 'SIR92 (Gualardi, 1994)'
_diffrn_ambient_temperature 296(2)
_diffrn_measured_fraction_theta_full 0.984
_diffrn_measured_fraction_theta_max 0.984
_diffrn_measurement_device_type 'Bruker D8 Venture'
_diffrn_measurement_method 'Omega and Phi Scans'
_diffrn_radiation_probe x-ray
_diffrn_radiation_type AgK\a
_diffrn_radiation_wavelength 0.56086
_diffrn_reflns_av_R_equivalents 0.0278
_diffrn_reflns_av_unetI/netI 0.0130
_diffrn_reflns_Laue_measured_fraction_full 0.984
_diffrn_reflns_Laue_measured_fraction_max 0.984
_diffrn_reflns_limit_h_max 11
_diffrn_reflns_limit_h_min -11
_diffrn_reflns_limit_k_max 17
_diffrn_reflns_limit_k_min -17
_diffrn_reflns_limit_l_max 18
_diffrn_reflns_limit_l_min -18
_diffrn_reflns_number 75979
_diffrn_reflns_point_group_measured_fraction_full 0.984
_diffrn_reflns_point_group_measured_fraction_max 0.984
_diffrn_reflns_theta_full 22.920
_diffrn_reflns_theta_max 22.920
_diffrn_reflns_theta_min 2.241
_diffrn_source 'silver microfocus'
_exptl_absorpt_coefficient_mu 5.599
_exptl_absorpt_correction_T_max 0.534
_exptl_absorpt_correction_T_min 0.479
_exptl_absorpt_correction_type multi-scan
_exptl_absorpt_process_details 'Krause et al. 2015'
_exptl_crystal_colour Blue
_exptl_crystal_density_diffrn 2.271
_exptl_crystal_description Prismatic
_exptl_crystal_F_000 806
_exptl_crystal_recrystallization_method 'Aqueous acidic (HCl) evaporation'
_exptl_crystal_size_max 0.154
_exptl_crystal_size_mid 0.137
_exptl_crystal_size_min 0.128
_refine_diff_density_max 0.545
_refine_diff_density_min -1.953
_refine_diff_density_rms 0.146
_refine_ls_extinction_method none
_refine_ls_goodness_of_fit_ref 1.168
_refine_ls_hydrogen_treatment constr
_refine_ls_matrix_type full
_refine_ls_number_parameters 244
_refine_ls_number_reflns 6974
_refine_ls_number_restraints 23
_refine_ls_restrained_S_all 1.167
_refine_ls_R_factor_all 0.0254
_refine_ls_R_factor_gt 0.0234
_refine_ls_shift/su_max 0.001
_refine_ls_shift/su_mean 0.000
_refine_ls_structure_factor_coef Fsqd
_refine_ls_weighting_details 'w=1/[\s^2^(Fo^2^)+(0.0292P)^2^+2.0600P] where P=(Fo^2^+2Fc^2^)/3'
_refine_ls_weighting_scheme calc
_refine_ls_wR_factor_gt 0.0599
_refine_ls_wR_factor_ref 0.0608
_reflns_Friedel_coverage 0.000
_reflns_number_gt 6627
_reflns_number_total 6974
_reflns_threshold_expression 'I > 2\s(I)'
_cod_data_source_file c7cc05988d2.cif
_cod_data_source_block shelx
_cod_database_code 7120634
_shelx_shelxl_version_number 2014/7
_shelx_space_group_comment
;
The symmetry employed for this shelxl refinement is uniquely defined
by the following loop, which should always be used as a source of
symmetry information in preference to the above space-group names.
They are only intended as comments.
;
_shelx_estimated_absorpt_t_min 0.479
_shelx_estimated_absorpt_t_max 0.534

loop_
_space_group_symop_operation_xyz
'x, y, z'
'-x, -y, -z'

loop_
_atom_site_label
_atom_site_type_symbol
_atom_site_fract_x
_atom_site_fract_y
_atom_site_fract_z
_atom_site_U_iso_or_equiv
_atom_site_adp_type
_atom_site_occupancy
_atom_site_site_symmetry_order
_atom_site_calc_flag
_atom_site_refinement_flags_posn
_atom_site_refinement_flags_adp
Pu1 Pu 0.17532(2) 0.88413(2) 0.26549(2) 0.01889(4) Uani 1 1 d . .
Cl1 Cl 0.21585(12) 0.66601(8) 0.42239(7) 0.0413(2) Uani 1 1 d . .
Cl2 Cl 0.29041(14) 0.77343(9) 0.10575(8) 0.0441(2) Uani 1 1 d . .
Cl3 Cl -0.10088(11) 0.96567(10) 0.40939(8) 0.0422(2) Uani 1 1 d . .
OW1 O -0.0065(4) 1.0413(3) 0.1303(3) 0.0497(7) Uani 1 1 d D .
HW1 H 0.0130 1.0970 0.0750 0.074 Uiso 1 1 d DR U
HW2 H -0.1070 1.0410 0.1330 0.074 Uiso 1 1 d DR U
OW2 O -0.0668(4) 0.8204(3) 0.2543(2) 0.0395(6) Uani 1 1 d D .
HW3 H -0.0701 0.7990 0.2030 0.059 Uiso 1 1 d DR U
HW4 H -0.1321 0.7860 0.3060 0.059 Uiso 1 1 d DR U
OW3 O 0.4904(3) 0.8117(3) 0.2553(2) 0.0396(6) Uani 1 1 d D .
HW5 H 0.5556 0.8248 0.2858 0.059 Uiso 1 1 d DR U
HW6 H 0.5536 0.7988 0.1998 0.059 Uiso 1 1 d DR U
OW4 O 0.3129(4) 1.0445(3) 0.1463(3) 0.0492(8) Uani 1 1 d D .
HW7 H 0.4170 1.0389 0.1420 0.074 Uiso 1 1 d DR U
HW8 H 0.2860 1.0989 0.0880 0.074 Uiso 1 1 d DR U
OW5 O 0.2799(4) 0.9404(3) 0.3901(2) 0.0501(8) Uani 1 1 d D .
HW9 H 0.2121 0.9680 0.4379 0.075 Uiso 1 1 d DR U
HW10 H 0.3721 0.9560 0.3909 0.075 Uiso 1 1 d DR U
Br1 Br 0.43709(7) 0.33290(5) 0.09061(4) 0.05997(13) Uani 1 1 d . .
N1 N 0.0400(5) 0.4254(4) 0.3637(3) 0.0528(9) Uani 1 1 d D .
HN1 H -0.0329 0.4530 0.4139 0.063 Uiso 1 1 d DR U
C1 C 0.1101(7) 0.3142(5) 0.3737(4) 0.0605(13) Uani 1 1 d . .
H1 H 0.0780 0.2561 0.4347 0.073 Uiso 1 1 calc R U
C2 C 0.2320(7) 0.2834(4) 0.2930(4) 0.0588(13) Uani 1 1 d . .
H2 H 0.2830 0.2047 0.2990 0.071 Uiso 1 1 calc R U
C3 C 0.2766(5) 0.3718(4) 0.2035(3) 0.0386(8) Uani 1 1 d . .
C4 C 0.2045(7) 0.4872(4) 0.1971(4) 0.0520(11) Uani 1 1 d . .
H4 H 0.2364 0.5475 0.1383 0.062 Uiso 1 1 calc R U
C5 C 0.0841(7) 0.5116(5) 0.2795(5) 0.0618(13) Uani 1 1 d . .
H5 H 0.0325 0.5895 0.2764 0.074 Uiso 1 1 calc R U
Br2 Br 0.92307(7) 0.35217(5) 0.09458(4) 0.06254(13) Uani 1 1 d . .
N2 N 0.5228(5) 0.4217(4) 0.3743(3) 0.0494(9) Uani 1 1 d D .
HN2 H 0.4431 0.4310 0.4299 0.059 Uiso 1 1 d DR U
C6 C 0.6061(7) 0.3128(5) 0.3813(4) 0.0597(13) Uani 1 1 d . .
H6 H 0.5824 0.2516 0.4422 0.072 Uiso 1 1 calc R U
C7 C 0.7292(7) 0.2882(4) 0.2986(4) 0.0568(12) Uani 1 1 d . .
H7 H 0.7884 0.2112 0.3022 0.068 Uiso 1 1 calc R U
C8 C 0.7610(5) 0.3826(4) 0.2100(3) 0.0387(8) Uani 1 1 d . .
C9 C 0.6754(6) 0.4953(4) 0.2062(4) 0.0473(10) Uani 1 1 d . .
H9 H 0.6994 0.5588 0.1480 0.057 Uiso 1 1 calc R U
C10 C 0.5533(6) 0.5130(4) 0.2902(4) 0.0524(11) Uani 1 1 d . .
H10 H 0.4914 0.5890 0.2885 0.063 Uiso 1 1 calc R U
Cl4 Cl 0.26746(12) 0.35200(9) 0.57759(8) 0.0450(2) Uani 1 1 d . .
Cl5 Cl 0.80895(12) 0.78051(8) 0.07135(7) 0.03751(18) Uani 1 1 d . .
OW6 O 0.6635(4) 0.0303(3) 0.1076(2) 0.0485(7) Uani 1 1 d D .
HW11 H 0.6768 0.0802 0.0450 0.073 Uiso 1 1 d DR U
HW12 H 0.7088 -0.0358 0.0980 0.073 Uiso 1 1 d DR U
OW7 O 0.5500(4) 0.0306(4) 0.3280(3) 0.0622(9) Uani 1 1 d D .
HW13 H 0.6144 -0.0223 0.3720 0.093 Uiso 1 1 d DR U
HW14 H 0.5794 0.0097 0.2710 0.093 Uiso 1 1 d DR U

loop_
_atom_site_aniso_label
_atom_site_aniso_U_11
_atom_site_aniso_U_22
_atom_site_aniso_U_33
_atom_site_aniso_U_23
_atom_site_aniso_U_13
_atom_site_aniso_U_12
Pu1 0.01898(6) 0.01921(6) 0.01623(5) -0.00471(4) 0.00039(4) -0.00528(4)
Cl1 0.0427(5) 0.0318(4) 0.0322(4) -0.0007(3) 0.0039(3) -0.0052(4)
Cl2 0.0592(6) 0.0415(5) 0.0323(4) -0.0176(4) 0.0081(4) -0.0180(4)
Cl3 0.0305(4) 0.0573(6) 0.0426(5) -0.0298(4) -0.0011(3) -0.0032(4)
OW1 0.0415(15) 0.0458(16) 0.0496(17) 0.0101(13) -0.0157(13) -0.0184(13)
OW2 0.0465(15) 0.0492(16) 0.0291(12) -0.0094(11) -0.0014(11) -0.0270(13)
OW3 0.0277(12) 0.0510(16) 0.0314(12) -0.0118(11) 0.0018(10) -0.0047(11)
OW4 0.0393(14) 0.0457(16) 0.0521(17) 0.0105(13) -0.0158(13) -0.0208(13)
OW5 0.0395(15) 0.082(2) 0.0466(16) -0.0416(16) 0.0086(12) -0.0255(15)
Br1 0.0612(3) 0.0668(3) 0.0493(2) -0.0297(2) 0.0164(2) -0.0181(2)
N1 0.046(2) 0.071(3) 0.0416(19) -0.0312(19) 0.0028(15) -0.0069(18)
C1 0.057(3) 0.061(3) 0.038(2) -0.001(2) 0.006(2) -0.009(2)
C2 0.064(3) 0.037(2) 0.050(3) -0.0045(18) 0.010(2) -0.005(2)
C3 0.0411(19) 0.040(2) 0.0326(17) -0.0152(15) 0.0027(14) -0.0101(16)
C4 0.065(3) 0.040(2) 0.048(2) -0.0148(18) 0.004(2) -0.017(2)
C5 0.070(3) 0.045(3) 0.066(3) -0.030(2) 0.004(3) -0.004(2)
Br2 0.0580(3) 0.0708(3) 0.0553(3) -0.0345(2) 0.0174(2) -0.0142(2)
N2 0.0434(18) 0.070(3) 0.0360(17) -0.0233(17) 0.0060(14) -0.0168(18)
C6 0.063(3) 0.058(3) 0.039(2) 0.003(2) 0.000(2) -0.018(2)
C7 0.064(3) 0.034(2) 0.053(3) -0.0042(18) 0.001(2) -0.005(2)
C8 0.0391(18) 0.0387(19) 0.0364(18) -0.0162(15) 0.0032(15) -0.0088(15)
C9 0.054(2) 0.036(2) 0.046(2) -0.0126(17) 0.0055(18) -0.0138(18)
C10 0.052(2) 0.046(2) 0.056(3) -0.025(2) 0.003(2) -0.007(2)
Cl4 0.0392(5) 0.0465(5) 0.0347(4) -0.0005(4) 0.0017(3) -0.0121(4)
Cl5 0.0405(4) 0.0414(5) 0.0286(4) -0.0118(3) 0.0006(3) -0.0114(4)
OW6 0.0521(17) 0.0383(15) 0.0443(16) -0.0062(12) -0.0045(13) -0.0076(13)
OW7 0.0417(17) 0.084(3) 0.065(2) -0.029(2) -0.0078(15) -0.0164(17)

loop_
_atom_type_symbol
_atom_type_description
_atom_type_scat_dispersion_real
_atom_type_scat_dispersion_imag
_atom_type_scat_source
C C 0.0015 0.0009 'International Tables Vol C Tables 4.2.6.8 and 6.1.1.4'
H H 0.0000 0.0000 'International Tables Vol C Tables 4.2.6.8 and 6.1.1.4'
Br Br 0.1811 1.6452 'International Tables Vol C Tables 4.2.6.8 and 6.1.1.4'
Cl Cl 0.0998 0.0984 'International Tables Vol C Tables 4.2.6.8 and 6.1.1.4'
N N 0.0030 0.0019 'International Tables Vol C Tables 4.2.6.8 and 6.1.1.4'
O O 0.0056 0.0036 'International Tables Vol C Tables 4.2.6.8 and 6.1.1.4'
Pu Pu -13.5905 6.9468 'International Tables Vol C Tables 4.2.6.8 and 6.1.1.4'

loop_
_geom_angle_atom_site_label_1
_geom_angle_atom_site_label_2
_geom_angle_atom_site_label_3
_geom_angle
OW5 Pu1 OW2 140.61(9)
OW5 Pu1 OW4 75.22(11)
OW2 Pu1 OW4 133.65(9)
OW5 Pu1 OW3 68.42(10)
OW2 Pu1 OW3 139.26(10)
OW4 Pu1 OW3 69.25(10)
OW5 Pu1 OW1 119.54(12)
OW2 Pu1 OW1 68.25(9)
OW4 Pu1 OW1 67.20(9)
OW3 Pu1 OW1 130.68(9)
OW5 Pu1 Cl1 84.61(9)
OW2 Pu1 Cl1 78.43(7)
OW4 Pu1 Cl1 145.79(7)
OW3 Pu1 Cl1 77.77(7)
OW1 Pu1 Cl1 146.55(7)
OW5 Pu1 Cl2 141.55(7)
OW2 Pu1 Cl2 74.14(7)
OW4 Pu1 Cl2 89.24(9)
OW3 Pu1 Cl2 73.21(7)
OW1 Pu1 Cl2 84.13(9)
Cl1 Pu1 Cl2 89.82(3)
OW5 Pu1 Cl3 70.73(7)
OW2 Pu1 Cl3 73.02(7)
OW4 Pu1 Cl3 111.38(9)
OW3 Pu1 Cl3 137.32(7)
OW1 Pu1 Cl3 80.95(8)
Cl1 Pu1 Cl3 86.73(3)
Cl2 Pu1 Cl3 147.00(3)
Pu1 OW1 HW1 133.1
Pu1 OW1 HW2 120.7
HW1 OW1 HW2 106.0
Pu1 OW2 HW3 123.0
Pu1 OW2 HW4 127.7
HW3 OW2 HW4 103.6
Pu1 OW3 HW5 129.0
Pu1 OW3 HW6 122.3
HW5 OW3 HW6 102.9
Pu1 OW4 HW7 123.1
Pu1 OW4 HW8 129.9
HW7 OW4 HW8 103.0
Pu1 OW5 HW9 121.1
Pu1 OW5 HW10 135.5
HW9 OW5 HW10 101.6
C1 N1 C5 122.5(4)
C1 N1 HN1 125.6
C5 N1 HN1 111.7
N1 C1 C2 119.8(4)
N1 C1 H1 120.1
C2 C1 H1 120.1
C3 C2 C1 118.6(4)
C3 C2 H2 120.7
C1 C2 H2 120.7
C4 C3 C2 120.1(4)
C4 C3 Br1 120.2(3)
C2 C3 Br1 119.7(3)
C3 C4 C5 118.2(4)
C3 C4 H4 120.9
C5 C4 H4 120.9
N1 C5 C4 120.8(5)
N1 C5 H5 119.6
C4 C5 H5 119.6
C6 N2 C10 122.5(4)
C6 N2 HN2 115.6
C10 N2 HN2 121.8
N2 C6 C7 120.4(4)
N2 C6 H6 119.8
C7 C6 H6 119.8
C6 C7 C8 117.5(4)
C6 C7 H7 121.2
C8 C7 H7 121.2
C9 C8 C7 120.7(4)
C9 C8 Br2 120.6(3)
C7 C8 Br2 118.7(3)
C8 C9 C10 118.5(4)
C8 C9 H9 120.7
C10 C9 H9 120.7
N2 C10 C9 120.2(4)
N2 C10 H10 119.9
C9 C10 H10 119.9
HW11 OW6 HW12 104.3
HW13 OW7 HW14 104.2

loop_
_geom_bond_atom_site_label_1
_geom_bond_atom_site_label_2
_geom_bond_distance
Pu1 OW5 2.486(3)
Pu1 OW2 2.489(3)
Pu1 OW4 2.501(3)
Pu1 OW3 2.512(3)
Pu1 OW1 2.526(3)
Pu1 Cl1 2.7641(9)
Pu1 Cl2 2.8154(9)
Pu1 Cl3 2.8333(9)
OW1 HW1 0.8409
OW1 HW2 0.8443
OW2 HW3 0.8433
OW2 HW4 0.8511
OW3 HW5 0.8518
OW3 HW6 0.8455
OW4 HW7 0.8506
OW4 HW8 0.8556
OW5 HW9 0.8523
OW5 HW10 0.8688
Br1 C3 1.880(4)
N1 C1 1.308(7)
N1 C5 1.327(7)
N1 HN1 0.8922
C1 C2 1.383(7)
C1 H1 0.9300
C2 C3 1.380(6)
C2 H2 0.9300
C3 C4 1.367(6)
C4 C5 1.369(7)
C4 H4 0.9300
C5 H5 0.9300
Br2 C8 1.878(4)
N2 C6 1.310(7)
N2 C10 1.330(6)
N2 HN2 0.8950
C6 C7 1.383(7)
C6 H6 0.9300
C7 C8 1.387(6)
C7 H7 0.9300
C8 C9 1.364(6)
C9 C10 1.369(6)
C9 H9 0.9300
C10 H10 0.9300
OW6 HW11 0.8551
OW6 HW12 0.8445
OW7 HW13 0.8532
OW7 HW14 0.8616

loop_
_geom_hbond_atom_site_label_D
_geom_hbond_atom_site_label_H
_geom_hbond_atom_site_label_A
_geom_hbond_distance_DH
_geom_hbond_distance_HA
_geom_hbond_distance_DA
_geom_hbond_angle_DHA
_geom_hbond_site_symmetry_A
OW1 HW1 Cl5 0.84 2.52 3.311(3) 156.4 2_675
OW1 HW2 OW6 0.84 2.11 2.938(4) 167.1 1_465
OW2 HW3 Cl5 0.84 2.38 3.172(3) 157.4 1_455
OW2 HW4 Cl4 0.85 2.28 3.104(3) 162.3 2_566
OW3 HW5 Cl4 0.85 2.61 3.109(3) 119.0 2_666
OW3 HW6 Cl5 0.85 2.43 3.222(3) 157.2 .
OW4 HW7 OW6 0.85 2.00 2.844(4) 171.1 1_565
OW4 HW8 Cl5 0.86 2.29 3.134(3) 168.9 2_675
OW5 HW9 Cl3 0.85 2.38 3.208(3) 162.5 2_576
OW5 HW10 OW7 0.87 1.89 2.697(5) 153.5 1_565
N1 HN1 Cl1 0.89 2.63 3.235(4) 125.8 2_566
N1 HN1 Cl4 0.89 2.64 3.355(4) 137.5 2_566
C1 H1 Cl1 0.93 2.89 3.410(5) 116.3 2_566
C1 H1 Cl3 0.93 2.80 3.676(5) 158.3 2_566
C2 H2 OW7 0.93 2.59 3.412(6) 148.1 .
C4 H4 Cl2 0.93 2.90 3.622(5) 135.8 .
C5 H5 Cl4 0.93 2.88 3.452(5) 120.7 2_566
N2 HN2 Cl1 0.89 2.96 3.495(4) 120.4 .
N2 HN2 Cl4 0.89 2.29 3.088(4) 149.0 .
C7 H7 Cl3 0.93 2.84 3.702(5) 154.2 1_645
C9 H9 Cl5 0.93 2.98 3.792(4) 147.0 .
C10 H10 Cl1 0.93 2.73 3.407(5) 130.4 .
OW6 HW11 Cl2 0.86 2.22 3.067(3) 172.1 2_665
OW6 HW12 Cl5 0.84 2.34 3.178(3) 174.7 1_545
OW7 HW13 Cl3 0.85 2.53 3.161(3) 131.5 1_645
OW7 HW14 OW6 0.86 2.09 2.903(5) 155.9 .
OW1 HW1 Cl5 0.84 2.52 3.311(3) 156.4 2_675
OW1 HW2 OW6 0.84 2.11 2.938(4) 167.1 1_465
OW2 HW3 Cl5 0.84 2.38 3.172(3) 157.4 1_455
OW2 HW4 Cl4 0.85 2.28 3.104(3) 162.3 2_566
OW3 HW5 Cl4 0.85 2.61 3.109(3) 119.0 2_666
OW3 HW6 Cl5 0.85 2.43 3.222(3) 157.2 .
OW4 HW7 OW6 0.85 2.00 2.844(4) 171.1 1_565
OW4 HW8 Cl5 0.86 2.29 3.134(3) 168.9 2_675
OW5 HW9 Cl3 0.85 2.38 3.208(3) 162.5 2_576
OW5 HW10 OW7 0.87 1.89 2.697(5) 153.5 1_565
N1 HN1 Cl1 0.89 2.63 3.235(4) 125.8 2_566
N1 HN1 Cl4 0.89 2.64 3.355(4) 137.5 2_566
C1 H1 Cl1 0.93 2.89 3.410(5) 116.3 2_566
C1 H1 Cl3 0.93 2.80 3.676(5) 158.3 2_566
C2 H2 OW7 0.93 2.59 3.412(6) 148.1 .
C4 H4 Cl2 0.93 2.90 3.622(5) 135.8 .
C5 H5 Cl4 0.93 2.88 3.452(5) 120.7 2_566
N2 HN2 Cl1 0.89 2.96 3.495(4) 120.4 .
N2 HN2 Cl4 0.89 2.29 3.088(4) 149.0 .
C7 H7 Cl3 0.93 2.84 3.702(5) 154.2 1_645
C9 H9 Cl5 0.93 2.98 3.792(4) 147.0 .
C10 H10 Cl1 0.93 2.73 3.407(5) 130.4 .
OW6 HW11 Cl2 0.86 2.22 3.067(3) 172.1 2_665
OW6 HW12 Cl5 0.84 2.34 3.178(3) 174.7 1_545
OW7 HW13 Cl3 0.85 2.53 3.161(3) 131.5 1_645
OW7 HW14 OW6 0.86 2.09 2.903(5) 155.9 .

loop_
_geom_torsion_atom_site_label_1
_geom_torsion_atom_site_label_2
_geom_torsion_atom_site_label_3
_geom_torsion_atom_site_label_4
_geom_torsion
C5 N1 C1 C2 -1.6(9)
N1 C1 C2 C3 0.0(9)
C1 C2 C3 C4 2.0(8)
C1 C2 C3 Br1 -178.1(4)
C2 C3 C4 C5 -2.3(8)
Br1 C3 C4 C5 177.8(4)
C1 N1 C5 C4 1.3(9)
C3 C4 C5 N1 0.7(9)
C10 N2 C6 C7 -1.3(8)
N2 C6 C7 C8 0.6(8)
C6 C7 C8 C9 1.1(8)
C6 C7 C8 Br2 -178.4(4)
C7 C8 C9 C10 -2.2(7)
Br2 C8 C9 C10 177.2(4)
C6 N2 C10 C9 0.1(8)
C8 C9 C10 N2 1.6(8)
